data_7154323
loop_
_publ_author_name
'Huang, Hu'
'Pan, Hongjie'
'Cai, Yudong'
'Liu, Mao'
'Tian, Hua'
'Shi, Yian'

_publ_section_title
;
 Enantioselective 6-endo bromoaminocyclization of 2,4-dienyl
 N-tosylcarbamates catalyzed by a chiral phosphine oxide-Sc(OTf)3 complex.
 A dramatic additive effect.
;
_journal_issue 12
_journal_name_full 'Organic &amp; biomolecular chemistry'
_journal_page_first 3566
_journal_page_last 3570
_journal_paper_doi 10.1039/c5ob00001g
_journal_volume 13
_journal_year 2015
_chemical_absolute_configuration ad
_chemical_formula_moiety 'C15 H18 Br N O4 S'
_chemical_formula_sum 'C15 H18 Br N O4 S'
_chemical_formula_weight 388.27
_chemical_name_systematic
;
 ?
;
_space_group_crystal_system orthorhombic
_space_group_IT_number 18
_space_group_name_Hall 'P 2 2ab'
_space_group_name_H-M_alt 'P 21 21 2'
_symmetry_space_group_name_Hall 'P 2 2ab'
_symmetry_space_group_name_H-M 'P 21 21 2'
_atom_sites_solution_hydrogens geom
_audit_block_doi 10.5517/cc13vg0f
_audit_creation_date 2014-04-09
_audit_creation_method
;
Olex2 1.2
(compiled 2013.12.10 svn.r2850 for OlexSys, GUI svn.r4736)
;
_audit_update_record
;
2014-12-09 deposited with the CCDC.
2015-02-02 downloaded from the CCDC.
;
_cell_angle_alpha 90
_cell_angle_beta 90
_cell_angle_gamma 90
_cell_formula_units_Z 4
_cell_length_a 10.900(2)
_cell_length_b 17.232(3)
_cell_length_c 8.4931(16)
_cell_measurement_reflns_used 5014
_cell_measurement_temperature 173.1500
_cell_measurement_theta_max 27.4822
_cell_measurement_theta_min 1.8684
_cell_volume 1595.2(5)
_computing_cell_refinement 'CrystalClear (Rigaku Inc., 2007)'
_computing_data_collection 'CrystalClear (Rigaku Inc., 2007)'
_computing_data_reduction 'CrystalClear (Rigaku Inc., 2007)'
_computing_molecular_graphics 'Olex2 (Dolomanov et al., 2009)'
_computing_publication_material 'Olex2 (Dolomanov et al., 2009)'
_computing_structure_refinement 'XL (Sheldrick, 2013)'
_computing_structure_solution
;
'XS (Sheldrick, 2013)'
;
_diffrn_ambient_temperature 173.1500
_diffrn_detector_area_resol_mean 28.5714
_diffrn_measured_fraction_theta_full 0.996
_diffrn_measured_fraction_theta_max 0.996
_diffrn_measurement_device
;
Saturn724+ (2x2 bin mode)
;
_diffrn_measurement_device_details
;
AFC10: Fixed Chi 2 circle
;
_diffrn_measurement_device_type 'Saturn724+ CCD'
_diffrn_measurement_method '\w scans at fixed \c = 45\%'
_diffrn_orient_matrix_type d*Trek
_diffrn_orient_matrix_UB_11 0.0052
_diffrn_orient_matrix_UB_12 -0.0531
_diffrn_orient_matrix_UB_13 0.1050
_diffrn_orient_matrix_UB_21 -0.0738
_diffrn_orient_matrix_UB_22 0.0471
_diffrn_orient_matrix_UB_23 0.0274
_diffrn_orient_matrix_UB_31 -0.0344
_diffrn_orient_matrix_UB_32 -0.0424
_diffrn_orient_matrix_UB_33 -0.0197
_diffrn_radiation_detector CCD
_diffrn_radiation_monochromator 'Graphite Monochromator'
_diffrn_radiation_type MoK\a
_diffrn_radiation_wavelength 0.71073
_diffrn_reflns_av_R_equivalents 0.0380
_diffrn_reflns_av_unetI/netI 0.0347
_diffrn_reflns_Laue_measured_fraction_full 0.996
_diffrn_reflns_Laue_measured_fraction_max 0.996
_diffrn_reflns_limit_h_max 14
_diffrn_reflns_limit_h_min -13
_diffrn_reflns_limit_k_max 22
_diffrn_reflns_limit_k_min -22
_diffrn_reflns_limit_l_max 11
_diffrn_reflns_limit_l_min -10
_diffrn_reflns_number 9741
_diffrn_reflns_point_group_measured_fraction_full 0.992
_diffrn_reflns_point_group_measured_fraction_max 0.991
_diffrn_reflns_theta_full 26.000
_diffrn_reflns_theta_max 27.481
_diffrn_reflns_theta_min 3.263
_diffrn_source 'Sealed Tube'
_diffrn_source_current 30.0000
_diffrn_source_power 1.5000
_diffrn_source_voltage 50.0000
_exptl_absorpt_coefficient_mu 2.725
_exptl_absorpt_correction_T_max 1.0000
_exptl_absorpt_correction_T_min 0.6313
_exptl_absorpt_correction_type multi-scan
_exptl_absorpt_process_details 'CrystalClear (Rigaku Inc., 2007)'
_exptl_crystal_colour Colorless
_exptl_crystal_density_diffrn 1.617
_exptl_crystal_description block
_exptl_crystal_F_000 792
_exptl_crystal_size_max 0.41
_exptl_crystal_size_mid 0.34
_exptl_crystal_size_min 0.21
_refine_diff_density_max 0.459
_refine_diff_density_min -0.251
_refine_diff_density_rms 0.061
_refine_ls_abs_structure_details
;
 Flack x determined using 1447 quotients [(I+)-(I-)]/[(I+)+(I-)]
 (Parsons and Flack (2004), Acta Cryst. A60, s61).
;
_refine_ls_abs_structure_Flack 0.011(6)
_refine_ls_extinction_method none
_refine_ls_goodness_of_fit_ref 1.089
_refine_ls_hydrogen_treatment mixed
_refine_ls_matrix_type full
_refine_ls_number_parameters 202
_refine_ls_number_reflns 3627
_refine_ls_number_restraints 0
_refine_ls_restrained_S_all 1.089
_refine_ls_R_factor_all 0.0296
_refine_ls_R_factor_gt 0.0288
_refine_ls_shift/su_max 0.001
_refine_ls_shift/su_mean 0.000
_refine_ls_structure_factor_coef Fsqd
_refine_ls_weighting_details 'w=1/[\s^2^(Fo^2^)+(0.0350P)^2^+0.4567P] where P=(Fo^2^+2Fc^2^)/3'
_refine_ls_weighting_scheme calc
_refine_ls_wR_factor_gt 0.0716
_refine_ls_wR_factor_ref 0.0722
_reflns_Friedel_coverage 0.732
_reflns_Friedel_fraction_full 0.988
_reflns_Friedel_fraction_max 0.984
_reflns_number_gt 3560
_reflns_number_total 3627
_reflns_threshold_expression 'I > 2\s(I)'
_cod_data_source_file c5ob00001g2.cif
_cod_data_source_block a
_cod_depositor_comments 'Adding full bibliography for 7154320--7154328.cif.'
_cod_database_code 7154323
_shelxl_version_number 2013-4
_shelx_space_group_comment
;
The symmetry employed for this shelxl refinement is uniquely defined
by the following loop, which should always be used as a source of
symmetry information in preference to the above space-group names.
They are only intended as comments.
;
_diffrn_number_total 2114
_olex2_refinement_description
;
1. Fixed Uiso
 At 1.2 times of:
  All C(H) groups, All C(H,H) groups
 At 1.5 times of:
  All C(H,H,H) groups
2.a Ternary CH refined with riding coordinates:
 C1(H1), C2(H2)
2.b Secondary CH2 refined with riding coordinates:
 C3(H3A,H3B)
2.c Aromatic/amide H refined with riding coordinates:
 C6(H6), C10(H10), C11(H11), C13(H13), C14(H14)
2.d Idealised Me refined as rotating group:
 C7(H7A,H7B,H7C), C8(H8A,H8B,H8C), C15(H15A,H15B,H15C)
;

loop_
_space_group_symop_operation_xyz
'x, y, z'
'-x, -y, z'
'-x+1/2, y+1/2, -z'
'x+1/2, -y+1/2, -z'

loop_
_atom_site_label
_atom_site_type_symbol
_atom_site_fract_x
_atom_site_fract_y
_atom_site_fract_z
_atom_site_U_iso_or_equiv
_atom_site_adp_type
_atom_site_occupancy
_atom_site_site_symmetry_order
_atom_site_calc_flag
_atom_site_refinement_flags_posn
Br1 Br 0.43993(3) 0.66421(2) 0.71010(4) 0.03147(12) Uani 1 1 d .
S1 S 0.76221(7) 0.53271(4) 0.48826(9) 0.01927(16) Uani 1 1 d .
O1 O 0.7006(2) 0.74618(13) 0.6083(3) 0.0263(5) Uani 1 1 d .
O2 O 0.8530(2) 0.66566(14) 0.6528(3) 0.0253(5) Uani 1 1 d .
O3 O 0.8754(2) 0.54583(15) 0.4092(3) 0.0281(5) Uani 1 1 d .
O4 O 0.6713(2) 0.48540(13) 0.4128(3) 0.0271(5) Uani 1 1 d .
N1 N 0.6889(2) 0.61822(14) 0.5170(3) 0.0177(5) Uani 1 1 d .
C1 C 0.5751(3) 0.63126(18) 0.4273(4) 0.0188(6) Uani 1 1 d .
H1 H 0.5246 0.5843 0.4333 0.023 Uiso 1 1 calc R
C2 C 0.5060(3) 0.69761(19) 0.5062(4) 0.0239(7) Uani 1 1 d .
H2 H 0.4374 0.7128 0.4383 0.029 Uiso 1 1 calc R
C3 C 0.5887(3) 0.76592(19) 0.5261(4) 0.0278(8) Uani 1 1 d .
H3A H 0.6091 0.7867 0.4232 0.033 Uiso 1 1 calc R
H3B H 0.5458 0.8060 0.5843 0.033 Uiso 1 1 calc R
C4 C 0.7536(3) 0.67605(17) 0.5937(4) 0.0203(6) Uani 1 1 d .
C5 C 0.5962(3) 0.65098(18) 0.2546(4) 0.0214(7) Uani 1 1 d .
C6 C 0.7035(3) 0.6743(2) 0.2011(4) 0.0262(7) Uani 1 1 d .
H6 H 0.7675 0.6759 0.2735 0.031 Uiso 1 1 calc R
C7 C 0.7335(4) 0.6989(2) 0.0350(4) 0.0352(9) Uani 1 1 d .
H7A H 0.6641 0.6892 -0.0318 0.053 Uiso 1 1 calc GR
H7B H 0.8027 0.6698 -0.0023 0.053 Uiso 1 1 calc GR
H7C H 0.7527 0.7532 0.0335 0.053 Uiso 1 1 calc GR
C8 C 0.4825(4) 0.6431(3) 0.1565(5) 0.0452(11) Uani 1 1 d .
H8A H 0.4383 0.5975 0.1879 0.068 Uiso 1 1 calc GR
H8B H 0.5048 0.6389 0.0474 0.068 Uiso 1 1 calc GR
H8C H 0.4315 0.6880 0.1712 0.068 Uiso 1 1 calc GR
C9 C 0.7920(3) 0.49652(18) 0.6781(4) 0.0206(6) Uani 1 1 d .
C10 C 0.8885(3) 0.44418(18) 0.6889(4) 0.0214(7) Uani 1 1 d .
H10 H 0.9346 0.4314 0.6005 0.026 Uiso 1 1 calc R
C11 C 0.9149(3) 0.41131(18) 0.8336(4) 0.0240(7) Uani 1 1 d .
H11 H 0.9779 0.3752 0.8412 0.029 Uiso 1 1 calc R
C12 C 0.8490(3) 0.43123(19) 0.9682(4) 0.0245(7) Uani 1 1 d .
C13 C 0.7516(4) 0.4834(2) 0.9534(4) 0.0270(7) Uani 1 1 d .
H13 H 0.7061 0.4970 1.0419 0.032 Uiso 1 1 calc R
C14 C 0.7219(3) 0.51546(19) 0.8082(4) 0.0265(7) Uani 1 1 d .
H14 H 0.6557 0.5492 0.7987 0.032 Uiso 1 1 calc R
C15 C 0.8838(4) 0.3977(2) 1.1261(5) 0.0333(8) Uani 1 1 d .
H15A H 0.9326 0.3519 1.1107 0.050 Uiso 1 1 calc GR
H15B H 0.8108 0.3845 1.1834 0.050 Uiso 1 1 calc GR
H15C H 0.9301 0.4353 1.1846 0.050 Uiso 1 1 calc GR

loop_
_atom_site_aniso_label
_atom_site_aniso_U_11
_atom_site_aniso_U_22
_atom_site_aniso_U_33
_atom_site_aniso_U_23
_atom_site_aniso_U_13
_atom_site_aniso_U_12
Br1 0.02785(18) 0.0439(2) 0.02264(18) -0.00109(16) 0.00633(14) 0.00402(15)
S1 0.0193(3) 0.0211(3) 0.0173(4) -0.0012(3) 0.0004(3) 0.0027(3)
O1 0.0315(13) 0.0183(10) 0.0290(13) -0.0029(10) -0.0050(11) 0.0001(9)
O2 0.0216(11) 0.0296(11) 0.0246(11) 0.0039(11) -0.0068(9) -0.0054(10)
O3 0.0238(12) 0.0392(13) 0.0213(12) 0.0045(10) 0.0052(10) 0.0078(10)
O4 0.0313(13) 0.0231(11) 0.0270(12) -0.0062(10) -0.0046(11) 0.0008(10)
N1 0.0166(11) 0.0185(11) 0.0181(13) -0.0012(10) -0.0028(11) 0.0006(9)
C1 0.0156(14) 0.0237(13) 0.0171(14) 0.0019(11) -0.0026(12) 0.0000(12)
C2 0.0250(15) 0.0294(16) 0.0174(15) 0.0016(13) -0.0002(14) 0.0074(13)
C3 0.0340(19) 0.0254(16) 0.0240(17) 0.0008(13) -0.0030(15) 0.0093(14)
C4 0.0253(15) 0.0205(14) 0.0150(13) 0.0031(12) 0.0012(12) -0.0044(13)
C5 0.0255(15) 0.0245(15) 0.0142(15) 0.0007(11) -0.0033(12) -0.0003(12)
C6 0.0292(17) 0.0301(16) 0.0192(16) 0.0024(15) -0.0023(14) -0.0020(13)
C7 0.041(2) 0.045(2) 0.0205(17) 0.0025(16) 0.0027(17) -0.0076(18)
C8 0.0291(19) 0.083(3) 0.0233(18) 0.008(2) -0.0090(17) -0.008(2)
C9 0.0242(16) 0.0198(13) 0.0179(15) 0.0015(12) 0.0003(12) -0.0015(12)
C10 0.0200(14) 0.0214(14) 0.0229(17) 0.0000(13) 0.0035(13) 0.0007(11)
C11 0.0271(17) 0.0199(14) 0.0249(17) 0.0002(12) -0.0003(13) 0.0043(12)
C12 0.0275(16) 0.0214(14) 0.0247(16) 0.0019(13) -0.0008(14) -0.0016(13)
C13 0.0305(18) 0.0292(16) 0.0213(16) 0.0019(13) 0.0085(15) 0.0028(15)
C14 0.0268(17) 0.0246(15) 0.0281(18) 0.0020(14) 0.0029(15) 0.0064(13)
C15 0.044(2) 0.0314(18) 0.0245(19) 0.0036(15) -0.0009(17) 0.0047(15)

loop_
_atom_type_symbol
_atom_type_description
_atom_type_scat_dispersion_real
_atom_type_scat_dispersion_imag
_atom_type_scat_source
C C 0.0033 0.0016 'International Tables Vol C Tables 4.2.6.8 and 6.1.1.4'
H H 0.0000 0.0000 'International Tables Vol C Tables 4.2.6.8 and 6.1.1.4'
Br Br -0.2901 2.4595 'International Tables Vol C Tables 4.2.6.8 and 6.1.1.4'
N N 0.0061 0.0033 'International Tables Vol C Tables 4.2.6.8 and 6.1.1.4'
O O 0.0106 0.0060 'International Tables Vol C Tables 4.2.6.8 and 6.1.1.4'
S S 0.1246 0.1234 'International Tables Vol C Tables 4.2.6.8 and 6.1.1.4'

loop_
_geom_angle_atom_site_label_1
_geom_angle_atom_site_label_2
_geom_angle_atom_site_label_3
_geom_angle
O3 S1 O4 118.60(15)
O3 S1 N1 109.81(14)
O3 S1 C9 109.19(15)
O4 S1 N1 103.48(14)
O4 S1 C9 109.60(15)
N1 S1 C9 105.27(14)
C4 O1 C3 121.9(3)
C1 N1 S1 117.1(2)
C4 N1 S1 117.0(2)
C4 N1 C1 124.2(3)
N1 C1 C2 107.6(3)
N1 C1 C5 113.9(3)
C5 C1 C2 109.3(3)
C1 C2 Br1 110.5(2)
C3 C2 Br1 110.7(2)
C3 C2 C1 110.1(3)
O1 C3 C2 112.2(3)
O1 C4 N1 118.2(3)
O2 C4 O1 118.7(3)
O2 C4 N1 123.1(3)
C6 C5 C1 122.3(3)
C6 C5 C8 124.7(3)
C8 C5 C1 112.9(3)
C5 C6 C7 126.9(3)
C10 C9 S1 115.6(2)
C14 C9 S1 123.1(2)
C14 C9 C10 121.3(3)
C11 C10 C9 118.8(3)
C10 C11 C12 121.4(3)
C11 C12 C13 118.4(3)
C11 C12 C15 120.4(3)
C13 C12 C15 121.2(3)
C14 C13 C12 120.9(3)
C9 C14 C13 119.1(3)

loop_
_geom_bond_atom_site_label_1
_geom_bond_atom_site_label_2
_geom_bond_distance
Br1 C2 1.962(3)
S1 O3 1.423(3)
S1 O4 1.434(3)
S1 N1 1.694(3)
S1 C9 1.759(3)
O1 C3 1.446(4)
O1 C4 1.345(4)
O2 C4 1.208(4)
N1 C1 1.474(4)
N1 C4 1.383(4)
C1 C2 1.524(4)
C1 C5 1.523(4)
C2 C3 1.492(5)
C5 C6 1.317(5)
C5 C8 1.500(5)
C6 C7 1.509(5)
C9 C10 1.388(4)
C9 C14 1.383(4)
C10 C11 1.384(5)
C11 C12 1.393(5)
C12 C13 1.397(5)
C12 C15 1.509(5)
C13 C14 1.389(5)

loop_
_geom_torsion_atom_site_label_1
_geom_torsion_atom_site_label_2
_geom_torsion_atom_site_label_3
_geom_torsion_atom_site_label_4
_geom_torsion
Br1 C2 C3 O1 68.4(3)
S1 N1 C1 C2 162.9(2)
S1 N1 C1 C5 -75.7(3)
S1 N1 C4 O1 175.5(2)
S1 N1 C4 O2 -7.3(4)
S1 C9 C10 C11 -177.9(2)
S1 C9 C14 C13 179.4(3)
O3 S1 N1 C1 111.5(2)
O3 S1 N1 C4 -54.4(3)
O3 S1 C9 C10 -38.8(3)
O3 S1 C9 C14 144.0(3)
O4 S1 N1 C1 -16.0(3)
O4 S1 N1 C4 178.1(2)
O4 S1 C9 C10 92.6(3)
O4 S1 C9 C14 -84.6(3)
N1 S1 C9 C10 -156.7(2)
N1 S1 C9 C14 26.1(3)
N1 C1 C2 Br1 -70.5(3)
N1 C1 C2 C3 52.0(3)
N1 C1 C5 C6 -17.1(4)
N1 C1 C5 C8 164.6(3)
C1 N1 C4 O1 10.6(4)
C1 N1 C4 O2 -172.1(3)
C1 C2 C3 O1 -54.1(4)
C1 C5 C6 C7 -177.0(3)
C2 C1 C5 C6 103.3(4)
C2 C1 C5 C8 -75.0(4)
C3 O1 C4 O2 172.8(3)
C3 O1 C4 N1 -9.9(4)
C4 O1 C3 C2 32.8(4)
C4 N1 C1 C2 -32.3(4)
C4 N1 C1 C5 89.1(4)
C5 C1 C2 Br1 165.3(2)
C5 C1 C2 C3 -72.1(3)
C8 C5 C6 C7 1.1(6)
C9 S1 N1 C1 -131.0(2)
C9 S1 N1 C4 63.0(3)
C9 C10 C11 C12 -1.7(5)
C10 C9 C14 C13 2.3(5)
C10 C11 C12 C13 2.4(5)
C10 C11 C12 C15 -176.8(3)
C11 C12 C13 C14 -0.7(5)
C12 C13 C14 C9 -1.6(5)
C14 C9 C10 C11 -0.7(5)
C15 C12 C13 C14 178.5(3)
